data_4348501
loop_
_publ_author_name
'Neiner, Doinita'
'Sevryugina, Yulia V.'
'Schubert, David M.'

_publ_section_title
;
 Solid-State Synthesis and Structure of the Enigmatic Ammonium Octaborate:
 (NH4)2[B7O9(OH)5]&#x00B7;3/4B(OH)3&#x00B7;5/4H2O.
;
_journal_issue 17
_journal_name_full 'Inorganic chemistry'
_journal_page_first 8706
_journal_page_last 8711
_journal_paper_doi 10.1021/acs.inorgchem.6b01243
_journal_volume 55
_journal_year 2016
_chemical_formula_moiety
;
 {(N H4)2 B7 O9 (O H)5}4 B3 (O H )9 (H2 O)5
;
_chemical_formula_sum 'B31 H71 N8 O70'
_chemical_formula_weight 1638.75
_chemical_melting_point ?
_chemical_name_systematic
;
 diammonium pentahydroxyheptaborate boric acid water solvate
;
_space_group_crystal_system monoclinic
_space_group_IT_number 14
_space_group_name_Hall '-P 2ybc'
_space_group_name_H-M_alt 'P 1 21/c 1'
_atom_sites_solution_hydrogens geom
_atom_sites_solution_primary direct
_atom_sites_solution_secondary difmap
_audit_creation_method SHELXL-2014/6
_cell_angle_alpha 90
_cell_angle_beta 90.0915(13)
_cell_angle_gamma 90
_cell_formula_units_Z 2
_cell_length_a 11.41368(16)
_cell_length_b 11.88771(19)
_cell_length_c 23.4459(3)
_cell_measurement_reflns_used 29860
_cell_measurement_temperature 100(2)
_cell_measurement_theta_max 76.15
_cell_measurement_theta_min 3.76
_cell_volume 3181.19(8)
_computing_cell_refinement
;
 CrysAlisPro, Agilent Technologies,
 Version 1.171.37.35 (release 13-08-2014 CrysAlis171 .NET)
 (compiled Aug 13 2014,18:06:01)
;
_computing_data_collection
;
 CrysAlisPro, Agilent Technologies,
 Version 1.171.37.35 (release 13-08-2014 CrysAlis171 .NET)
 (compiled Aug 13 2014,18:06:01)
;
_computing_data_reduction
;
 CrysAlisPro, Agilent Technologies,
 Version 1.171.37.35 (release 13-08-2014 CrysAlis171 .NET)
 (compiled Aug 13 2014,18:06:01)
;
_computing_molecular_graphics 'SHELXP (Sheldrick, 2008)'
_computing_publication_material 'SHELXCIF-2013/2 (Sheldrick, 2013)'
_computing_structure_refinement 'SHELXL-2014/6 (Sheldrick, 2014)'
_computing_structure_solution 'ShelXT (Sheldrick, 2015)'
_diffrn_ambient_temperature 100(2)
_diffrn_measured_fraction_theta_full 1.000
_diffrn_measured_fraction_theta_max 0.995
_diffrn_measurement_device 'four-circle diffractometer'
_diffrn_measurement_device_type 'SuperNova, Dual, Cu at zero, AtlasS2'
_diffrn_measurement_method '\w scans'
_diffrn_radiation_type CuK\a
_diffrn_radiation_wavelength 1.54184
_diffrn_reflns_av_R_equivalents 0.0270
_diffrn_reflns_av_unetI/netI 0.0128
_diffrn_reflns_Laue_measured_fraction_full 1.000
_diffrn_reflns_Laue_measured_fraction_max 0.995
_diffrn_reflns_limit_h_max 14
_diffrn_reflns_limit_h_min -14
_diffrn_reflns_limit_k_max 14
_diffrn_reflns_limit_k_min -14
_diffrn_reflns_limit_l_max 29
_diffrn_reflns_limit_l_min -29
_diffrn_reflns_number 59711
_diffrn_reflns_point_group_measured_fraction_full 1.000
_diffrn_reflns_point_group_measured_fraction_max 0.995
_diffrn_reflns_theta_full 67.684
_diffrn_reflns_theta_max 76.336
_diffrn_reflns_theta_min 3.718
_diffrn_source 'sealed X-ray tube'
_diffrn_source_type 'SuperNova (Cu) X-ray Source'
_exptl_absorpt_coefficient_mu 1.509
_exptl_absorpt_correction_T_max 1.00
_exptl_absorpt_correction_T_min 0.89
_exptl_absorpt_correction_type multi-scan
_exptl_absorpt_process_details
;
 CrysAlisPro, Agilent Technologies,
 Version 1.171.37.35 (release 13-08-2014 CrysAlis171 .NET)
 (compiled Aug 13 2014,18:06:01)
 Empirical absorption correction using spherical harmonics,
 implemented in SCALE3 ABSPACK scaling algorithm.
;
_exptl_crystal_colour colourless
_exptl_crystal_density_diffrn 1.711
_exptl_crystal_density_meas ?
_exptl_crystal_density_method none
_exptl_crystal_description prism
_exptl_crystal_F_000 1684
_exptl_crystal_size_max 0.200
_exptl_crystal_size_mid 0.110
_exptl_crystal_size_min 0.040
_refine_diff_density_max 0.482
_refine_diff_density_min -1.336
_refine_diff_density_rms 0.127
_refine_ls_extinction_method none
_refine_ls_goodness_of_fit_ref 1.121
_refine_ls_hydrogen_treatment mixed
_refine_ls_matrix_type full
_refine_ls_number_parameters 623
_refine_ls_number_reflns 6636
_refine_ls_number_restraints 630
_refine_ls_restrained_S_all 1.080
_refine_ls_R_factor_all 0.0524
_refine_ls_R_factor_gt 0.0515
_refine_ls_shift/su_max 0.000
_refine_ls_shift/su_mean 0.000
_refine_ls_structure_factor_coef Fsqd
_refine_ls_weighting_details 'w=1/[\s^2^(Fo^2^)+(0.1242P)^2^+2.0197P] where P=(Fo^2^+2Fc^2^)/3'
_refine_ls_weighting_scheme calc
_refine_ls_wR_factor_gt 0.1735
_refine_ls_wR_factor_ref 0.1748
_reflns_Friedel_coverage 0.000
_reflns_number_gt 6460
_reflns_number_total 6636
_reflns_threshold_expression 'I > 2\s(I)'
_cod_data_source_file ic6b01243_si_001.cif
_cod_data_source_block {(NH4)2[B7O9(OH)5]}4(3B(OH)3)5H2O_(1)
_cod_depositor_comments
;
The following automatic conversions were performed:

data item '_chemical_melting_point' value 'not measured' was changed
to '?' -- the value is undefined or not given.

data item '_exptl_crystal_density_meas' value 'not measured' was
changed to '?' -- the value is perceived as not measured.

Automatic conversion script
Id: cif_fix_values 6909 2019-04-08 15:41:33Z antanas 
;
_cod_original_sg_symbol_H-M 'P 21/c'
_cod_database_code 4348501
_shelx_space_group_comment
;
 The symmetry employed for this shelxl refinement is uniquely defined
 by the following loop, which should always be used as a source of
 symmetry information in preference to the above space-group names.
 They are only intended as comments.
;
_shelx_estimated_absorpt_t_min 0.752
_shelx_estimated_absorpt_t_max 0.942
_shelxl_version_number 2014/6

loop_
_space_group_symop_operation_xyz
'x, y, z'
'-x, y+1/2, -z+1/2'
'-x, -y, -z'
'x, -y-1/2, z-1/2'

loop_
_atom_site_label
_atom_site_type_symbol
_atom_site_fract_x
_atom_site_fract_y
_atom_site_fract_z
_atom_site_U_iso_or_equiv
_atom_site_adp_type
_atom_site_occupancy
_atom_site_site_symmetry_order
_atom_site_calc_flag
_atom_site_refinement_flags_posn
_atom_site_refinement_flags_adp
_atom_site_refinement_flags_occupancy
_atom_site_disorder_assembly
_atom_site_disorder_group
O1 O 0.2986(2) -0.00278(16) 0.67828(10) 0.0168(5) Uani 1 1 d . U . . .
H1 H 0.2418 0.0421 0.6796 0.025 Uiso 1 1 calc R U . . .
O2 O 0.5024(2) -0.00300(14) 0.67107(8) 0.0183(4) Uani 1 1 d . U . . .
O3 O 0.7060(2) -0.00266(15) 0.67494(10) 0.0152(4) Uani 1 1 d . U . . .
H3 H 0.7630 0.0420 0.6760 0.023 Uiso 1 1 calc R U . . .
O4 O 0.39554(18) 0.16390(16) 0.64674(9) 0.0136(4) Uani 1 1 d . U . . .
O5 O 0.60609(18) 0.16412(15) 0.64625(9) 0.0131(4) Uani 1 1 d . U . . .
O6 O 0.5004(2) 0.33727(13) 0.65848(6) 0.0124(3) Uani 1 1 d . U . . .
O7 O 0.4992(2) 0.24236(13) 0.56719(7) 0.0152(3) Uani 1 1 d . U . . .
O8 O 0.5037(3) 0.34380(14) 0.48174(7) 0.0225(4) Uani 1 1 d . U . . .
H8 H 0.5025 0.4104 0.4697 0.034 Uiso 1 1 calc R U . . .
O9 O 0.4970(2) 0.44318(13) 0.56919(7) 0.0137(3) Uani 1 1 d . U . . .
O10 O 0.60538(19) 0.51122(15) 0.64940(9) 0.0130(4) Uani 1 1 d . U . . .
O11 O 0.39360(18) 0.50966(15) 0.65056(9) 0.0127(4) Uani 1 1 d . U . . .
O12 O 0.70733(19) 0.64128(18) 0.70764(10) 0.0182(4) Uani 1 1 d . U . . .
H12 H 0.7623 0.5964 0.7008 0.027 Uiso 1 1 calc R U . . .
O13 O 0.5006(2) 0.64113(14) 0.70805(7) 0.0177(3) Uani 1 1 d . U . . .
O14 O 0.29493(18) 0.63835(19) 0.71065(10) 0.0180(4) Uani 1 1 d . U . . .
H14 H 0.2382 0.5984 0.7001 0.027 Uiso 1 1 calc R U . . .
O15 O 0.20248(18) 0.51831(18) 0.58166(9) 0.0145(4) Uani 1 1 d . U . . .
H15 H 0.2612 0.5007 0.6014 0.022 Uiso 1 1 calc R U . . .
O16 O -0.0002(2) 0.51252(14) 0.58346(7) 0.0144(3) Uani 1 1 d . U . . .
O17 O -0.20353(19) 0.51230(17) 0.57865(9) 0.0160(4) Uani 1 1 d . U . . .
H17 H -0.2625 0.5235 0.5993 0.024 Uiso 1 1 calc R U . . .
O18 O 0.10603(19) 0.49437(16) 0.67149(9) 0.0137(4) Uani 1 1 d . U . . .
O19 O -0.10940(19) 0.49277(16) 0.66969(9) 0.0131(4) Uani 1 1 d . U . . .
O20 O -0.0005(2) 0.37458(13) 0.73391(7) 0.0143(3) Uani 1 1 d . U . . .
O21 O -0.0046(2) 0.57674(13) 0.74706(7) 0.0131(3) Uani 1 1 d . U . . .
O22 O 0.01908(18) 0.25946(15) 0.81642(8) 0.0172(4) Uani 1 1 d . U . . .
H22 H 0.0177 0.2094 0.7911 0.026 Uiso 1 1 calc R U . . .
O23 O -0.0027(2) 0.45184(13) 0.82829(6) 0.0141(3) Uani 1 1 d . U . . .
O24 O 0.10434(17) 0.62488(15) 0.83162(9) 0.0131(4) Uani 1 1 d . U . . .
O25 O -0.10890(17) 0.62539(16) 0.83193(9) 0.0131(4) Uani 1 1 d . U . . .
O26 O 0.20159(17) 0.75139(19) 0.89530(10) 0.0172(4) Uani 1 1 d . U . . .
H26 H 0.2600 0.7121 0.8864 0.026 Uiso 1 1 calc R U . . .
O27 O -0.00057(19) 0.74979(13) 0.89267(7) 0.0147(3) Uani 1 1 d . U . . .
O28 O -0.20309(17) 0.75743(19) 0.89294(9) 0.0172(4) Uani 1 1 d . U . . .
H28 H -0.2623 0.7272 0.8781 0.026 Uiso 1 1 calc R U . . .
O29 O -0.1359(2) 0.67779(19) 0.50191(10) 0.0191(4) Uani 1 1 d D . . . .
H29A H -0.155(3) 0.619(2) 0.5187(15) 0.018(9) Uiso 1 1 d D . . . .
H29B H -0.151(4) 0.690(4) 0.4672(9) 0.036(12) Uiso 1 1 d D . . . .
O31 O 0.1173(2) 0.8998(2) 0.56952(10) 0.0288(5) Uani 1 1 d . U . . .
H31 H 0.1087 0.9358 0.6001 0.043 Uiso 1 1 calc R U . . .
O32 O -0.0383(5) 1.0134(4) 0.5293(2) 0.0801(13) Uani 1 1 d . U . . .
H32 H -0.0892 0.9762 0.5116 0.120 Uiso 1 1 calc R U . . .
O33 O 0.1312(5) 0.9690(5) 0.4744(2) 0.0913(16) Uani 1 1 d . U . . .
H33 H 0.2017 0.9543 0.4816 0.137 Uiso 1 1 calc R U . . .
N1 N 0.1732(2) 0.3279(2) 0.91002(11) 0.0228(5) Uani 1 1 d D . . . .
H1A H 0.157(3) 0.399(2) 0.9185(13) 0.032(11) Uiso 1 1 d D . . . .
H1B H 0.248(2) 0.321(3) 0.8999(14) 0.036(12) Uiso 1 1 d D . . . .
H1C H 0.159(3) 0.282(2) 0.9392(11) 0.021(9) Uiso 1 1 d D . . . .
H1D H 0.128(3) 0.304(3) 0.8808(12) 0.031(11) Uiso 1 1 d D . . . .
N2 N 0.7119(2) 0.3425(2) 0.72921(11) 0.0157(5) Uani 1 1 d D . . . .
H2A H 0.724(2) 0.269(2) 0.7428(12) 0.012(8) Uiso 1 1 d D . . . .
H2B H 0.704(3) 0.393(2) 0.7602(12) 0.043(14) Uiso 1 1 d D . . . .
H2C H 0.778(2) 0.365(3) 0.7074(13) 0.028(11) Uiso 1 1 d D . . . .
H2D H 0.645(2) 0.345(3) 0.7057(13) 0.032(12) Uiso 1 1 d D . . . .
N3 N 0.1206(2) 0.6841(2) 0.50505(12) 0.0200(5) Uani 1 1 d D . . . .
H3A H 0.153(3) 0.703(3) 0.4685(12) 0.052(15) Uiso 1 1 d D . . . .
H3B H 0.158(3) 0.617(2) 0.5192(17) 0.08(2) Uiso 1 1 d D . . . .
H3C H 0.038(2) 0.667(3) 0.5001(13) 0.017(9) Uiso 1 1 d D . . . .
H3D H 0.130(3) 0.744(3) 0.5319(13) 0.032(11) Uiso 1 1 d D . . . .
N4 N 0.2903(2) 0.3426(2) 0.73062(11) 0.0157(5) Uani 1 1 d D . . . .
H4A H 0.274(3) 0.2759(17) 0.7472(10) 0.031(12) Uiso 1 1 d D . . . .
H4B H 0.2991 0.3933 0.7596 0.002(7) Uiso 1 1 d D . . . .
H4C H 0.230(2) 0.365(2) 0.7091(11) 0.026(10) Uiso 1 1 d D . . . .
H4D H 0.3564(18) 0.338(2) 0.7108(12) 0.040(13) Uiso 1 1 d D . . . .
B1 B 0.3979(3) 0.0546(2) 0.66468(13) 0.0128(5) Uani 1 1 d . U . . .
B2 B 0.6060(3) 0.0556(3) 0.66365(14) 0.0151(6) Uani 1 1 d . U . . .
B3 B 0.5005(3) 0.2302(2) 0.62978(10) 0.0123(4) Uani 1 1 d . U . . .
B4 B 0.4996(3) 0.3440(2) 0.54055(11) 0.0146(5) Uani 1 1 d . U . . .
B5 B 0.4991(3) 0.4475(2) 0.63160(10) 0.0120(4) Uani 1 1 d . U . . .
B6 B 0.6046(3) 0.5983(3) 0.68658(13) 0.0149(6) Uani 1 1 d . U . . .
B7 B 0.3964(3) 0.5959(2) 0.68873(13) 0.0139(6) Uani 1 1 d . U . . .
B8 B -0.1044(3) 0.7090(3) 0.87163(13) 0.0133(6) Uani 1 1 d . U . . .
B9 B 0.1028(3) 0.7057(2) 0.87176(13) 0.0133(6) Uani 1 1 d . U . . .
B10 B -0.0032(3) 0.5695(2) 0.80791(10) 0.0116(4) Uani 1 1 d . U . . .
B11 B 0.0038(3) 0.3627(2) 0.79165(11) 0.0138(5) Uani 1 1 d . U . . .
B12 B -0.0024(3) 0.4854(2) 0.70698(10) 0.0117(4) Uani 1 1 d . U . . .
B13 B 0.1028(3) 0.5063(2) 0.61377(14) 0.0130(6) Uani 1 1 d . U . . .
B14 B -0.1059(3) 0.5040(2) 0.61226(14) 0.0121(6) Uani 1 1 d . U . . .
B15 B 0.0681(7) 0.9637(7) 0.5228(3) 0.0669(17) Uani 1 1 d . U . . .
B16 B 0.3945(17) 0.948(2) 0.5129(10) 0.063(5) Uani 0.264(10) 1 d D U P A 1
O34 O 0.3378(7) 0.8909(8) 0.4911(4) 0.023(2) Uiso 0.264(10) 1 d D U P A 1
H34 H 0.3475 0.8973 0.4558 0.034 Uiso 0.264(10) 1 calc R U P A 1
O35 O 0.4765(12) 0.9702(11) 0.4726(7) 0.044(3) Uiso 0.264(10) 1 d D U P A 1
H35 H 0.5258 1.0159 0.4857 0.066 Uiso 0.264(10) 1 calc R U P A 1
O36 O 0.3327(16) 1.0445(13) 0.5370(7) 0.059(4) Uiso 0.264(10) 1 d D U P A 1
H36 H 0.3817 1.0922 0.5485 0.089 Uiso 0.264(10) 1 calc R U P A 1
B16A B 0.3893(17) 1.009(2) 0.4990(13) 0.068(6) Uani 0.236(10) 1 d D U P A 2
O34A O 0.3673(12) 0.9379(13) 0.4749(6) 0.044(4) Uiso 0.236(10) 1 d D U P A 2
H34A H 0.2942 0.9298 0.4747 0.066 Uiso 0.236(10) 1 calc R U P A 2
O35A O 0.4990(12) 1.0449(9) 0.5109(5) 0.029(3) Uiso 0.236(10) 1 d D U P A 2
H35A H 0.5461 0.9910 0.5079 0.043 Uiso 0.236(10) 1 calc R U P A 2
O36A O 0.2913(13) 1.0657(11) 0.5256(5) 0.037(3) Uiso 0.236(10) 1 d D U P A 2
H36A H 0.2282 1.0403 0.5123 0.056 Uiso 0.236(10) 1 calc R U P A 2
O37 O 0.3449(13) 0.8542(12) 0.5375(9) 0.070(4) Uani 0.25 1 d . U P . .
O38 O 0.3421(14) 0.7900(13) 0.6047(8) 0.064(3) Uani 0.25 1 d . U P A .
O30 O 0.4150(3) 0.2896(4) 0.8935(2) 0.0295(14) Uani 0.822(18) 1 d D U P B 1
H30A H 0.448(4) 0.248(4) 0.921(2) 0.042(13) Uiso 1 1 d D . . C 1
H30B H 0.457(5) 0.342(5) 0.874(3) 0.063(18) Uiso 1 1 d D . . D 1
O30A O 0.4202(10) 0.3315(16) 0.9136(7) 0.013(4) Uiso 0.178(18) 1 d . U P B 2

loop_
_atom_site_aniso_label
_atom_site_aniso_U_11
_atom_site_aniso_U_22
_atom_site_aniso_U_33
_atom_site_aniso_U_23
_atom_site_aniso_U_13
_atom_site_aniso_U_12
O1 0.0154(10) 0.0093(9) 0.0256(12) 0.0057(8) 0.0012(9) 0.0000(7)
O2 0.0162(8) 0.0090(7) 0.0296(9) 0.0043(6) 0.0000(11) -0.0010(9)
O3 0.0153(9) 0.0095(9) 0.0209(11) 0.0027(7) -0.0010(9) 0.0000(7)
O4 0.0134(9) 0.0101(9) 0.0174(10) 0.0035(7) -0.0010(9) -0.0006(7)
O5 0.0149(8) 0.0081(9) 0.0162(10) 0.0008(7) 0.0005(9) 0.0007(7)
O6 0.0177(8) 0.0081(7) 0.0113(7) 0.0003(5) -0.0010(10) 0.0006(8)
O7 0.0252(8) 0.0076(7) 0.0128(7) 0.0004(5) -0.0009(10) -0.0001(9)
O8 0.0447(11) 0.0101(7) 0.0128(8) -0.0002(6) 0.0004(12) -0.0021(11)
O9 0.0210(8) 0.0079(7) 0.0123(7) 0.0011(5) -0.0012(10) 0.0000(8)
O10 0.0148(9) 0.0095(9) 0.0148(9) -0.0006(7) -0.0002(9) -0.0007(7)
O11 0.0142(9) 0.0095(9) 0.0143(9) -0.0013(7) -0.0004(9) 0.0011(7)
O12 0.0182(9) 0.0129(10) 0.0235(11) -0.0080(8) -0.0030(9) 0.0008(8)
O13 0.0171(8) 0.0149(8) 0.0211(8) -0.0073(6) 0.0008(11) 0.0006(10)
O14 0.0158(9) 0.0150(10) 0.0231(11) -0.0056(8) 0.0003(9) -0.0004(8)
O15 0.0148(9) 0.0167(9) 0.0119(9) 0.0020(7) 0.0004(8) 0.0019(8)
O16 0.0149(8) 0.0151(8) 0.0132(7) 0.0023(6) 0.0004(10) -0.0005(9)
O17 0.0141(9) 0.0188(10) 0.0151(10) 0.0036(8) -0.0017(8) -0.0001(8)
O18 0.0152(9) 0.0133(9) 0.0125(9) 0.0004(7) 0.0003(9) 0.0008(7)
O19 0.0136(9) 0.0132(9) 0.0127(9) 0.0003(7) -0.0009(9) -0.0018(7)
O20 0.0235(8) 0.0071(7) 0.0124(7) -0.0012(5) -0.0020(10) 0.0017(9)
O21 0.0202(8) 0.0064(7) 0.0127(7) -0.0011(5) -0.0001(9) 0.0013(9)
O22 0.0293(11) 0.0084(8) 0.0140(8) -0.0005(6) -0.0044(8) 0.0019(7)
O23 0.0222(8) 0.0088(7) 0.0112(7) -0.0001(6) -0.0018(10) 0.0007(9)
O24 0.0145(8) 0.0097(9) 0.0151(9) -0.0026(7) -0.0016(8) 0.0003(8)
O25 0.0142(8) 0.0120(9) 0.0131(9) -0.0034(7) -0.0003(8) -0.0004(8)
O26 0.0160(8) 0.0149(10) 0.0207(10) -0.0079(8) -0.0004(9) -0.0005(8)
O27 0.0160(8) 0.0122(7) 0.0159(7) -0.0055(6) -0.0005(10) 0.0027(10)
O28 0.0145(9) 0.0163(10) 0.0207(11) -0.0088(8) -0.0018(9) -0.0003(8)
O29 0.0291(11) 0.0133(9) 0.0148(10) 0.0017(8) -0.0007(8) -0.0009(8)
O31 0.0409(13) 0.0266(12) 0.0190(10) -0.0038(9) 0.0014(9) 0.0011(10)
O32 0.084(3) 0.077(3) 0.080(3) 0.001(2) 0.002(2) 0.016(2)
O33 0.098(4) 0.101(4) 0.075(3) 0.016(3) 0.018(3) 0.041(3)
N1 0.0278(13) 0.0232(12) 0.0174(11) 0.0057(9) -0.0006(10) 0.0013(10)
N2 0.0205(11) 0.0095(12) 0.0173(13) -0.0006(9) -0.0029(10) 0.0004(8)
N3 0.0273(13) 0.0158(11) 0.0171(12) 0.0051(10) -0.0014(10) 0.0029(10)
N4 0.0195(11) 0.0125(12) 0.0151(13) 0.0011(9) 0.0007(10) 0.0002(9)
B1 0.0163(13) 0.0079(12) 0.0143(14) -0.0024(11) 0.0013(12) 0.0006(12)
B2 0.0165(13) 0.0122(14) 0.0166(14) 0.0027(11) 0.0009(13) -0.0004(12)
B3 0.0170(11) 0.0076(10) 0.0123(10) 0.0014(8) 0.0000(13) -0.0004(13)
B4 0.0182(11) 0.0100(11) 0.0156(11) -0.0012(8) -0.0015(15) -0.0011(13)
B5 0.0135(10) 0.0075(10) 0.0150(11) -0.0010(8) -0.0012(14) 0.0006(12)
B6 0.0186(14) 0.0101(13) 0.0160(14) 0.0013(11) -0.0013(13) 0.0001(12)
B7 0.0196(13) 0.0082(12) 0.0141(14) -0.0006(11) 0.0009(13) -0.0009(11)
B8 0.0157(13) 0.0092(14) 0.0151(14) -0.0013(11) 0.0000(12) -0.0001(11)
B9 0.0164(13) 0.0090(14) 0.0144(14) 0.0009(11) -0.0001(12) -0.0008(12)
B10 0.0152(11) 0.0067(10) 0.0129(10) -0.0016(8) -0.0002(13) -0.0005(12)
B11 0.0156(11) 0.0098(11) 0.0161(11) 0.0002(9) -0.0002(14) -0.0030(13)
B12 0.0153(11) 0.0083(10) 0.0116(10) -0.0004(8) 0.0001(13) -0.0003(13)
B13 0.0170(14) 0.0080(14) 0.0139(13) 0.0016(10) 0.0008(13) -0.0001(11)
B14 0.0124(13) 0.0084(14) 0.0153(14) -0.0007(10) -0.0010(12) -0.0007(10)
B15 0.084(4) 0.071(4) 0.045(3) 0.005(3) 0.004(3) 0.002(3)
B16 0.046(9) 0.061(10) 0.082(12) 0.000(9) -0.003(9) 0.009(8)
B16A 0.044(10) 0.067(14) 0.094(14) 0.039(12) 0.003(13) -0.011(11)
O37 0.048(7) 0.044(7) 0.118(10) -0.004(7) 0.019(8) 0.013(6)
O38 0.057(8) 0.058(9) 0.078(9) -0.010(6) 0.003(7) 0.015(7)
O30 0.0298(16) 0.026(2) 0.032(2) 0.012(2) -0.0026(12) 0.0030(12)

loop_
_atom_type_symbol
_atom_type_description
_atom_type_scat_dispersion_real
_atom_type_scat_dispersion_imag
_atom_type_scat_source
B B 0.0090 0.0039 'International Tables Vol C Tables 4.2.6.8 and 6.1.1.4'
H H 0.0000 0.0000 'International Tables Vol C Tables 4.2.6.8 and 6.1.1.4'
O O 0.0492 0.0322 'International Tables Vol C Tables 4.2.6.8 and 6.1.1.4'
N N 0.0311 0.0180 'International Tables Vol C Tables 4.2.6.8 and 6.1.1.4'

loop_
_geom_angle_atom_site_label_1
_geom_angle_atom_site_label_2
_geom_angle_atom_site_label_3
_geom_angle
_geom_angle_site_symmetry_1
_geom_angle_site_symmetry_3
B1 O1 H1 109.5 . .
B1 O2 B2 118.30(19) . .
B2 O3 H3 109.5 . .
B1 O4 B3 124.8(2) . .
B2 O5 B3 125.5(2) . .
B3 O6 B5 126.45(17) . .
B4 O7 B3 122.97(18) . .
B4 O8 H8 109.5 . .
B4 O9 B5 121.61(18) . .
B6 O10 B5 124.3(2) . .
B7 O11 B5 123.7(2) . .
B6 O12 H12 109.5 . .
B7 O13 B6 118.41(19) . .
B7 O14 H14 109.5 . .
B13 O15 H15 109.5 . .
B13 O16 B14 119.23(19) . .
B14 O17 H17 109.5 . .
B13 O18 B12 122.6(2) . .
B14 O19 B12 124.0(2) . .
B11 O20 B12 121.56(18) . .
B10 O21 B12 127.40(17) . .
B11 O22 H22 109.5 . .
B11 O23 B10 122.05(18) . .
B9 O24 B10 124.1(2) . .
B8 O25 B10 123.6(2) . .
B9 O26 H26 109.5 . .
B8 O27 B9 118.41(18) . .
B8 O28 H28 109.5 . .
H29A O29 H29B 123(4) . .
B15 O31 H31 109.5 . .
B15 O32 H32 109.5 . .
B15 O33 H33 109.5 . .
H1A N1 H1B 110.3(18) . .
H1A N1 H1C 111.7(18) . .
H1B N1 H1C 109.0(17) . .
H1A N1 H1D 110.5(18) . .
H1B N1 H1D 108.3(18) . .
H1C N1 H1D 106.9(17) . .
H2A N2 H2B 109.8(17) . .
H2A N2 H2C 109.4(16) . .
H2B N2 H2C 108.2(17) . .
H2A N2 H2D 110.4(17) . .
H2B N2 H2D 110.6(17) . .
H2C N2 H2D 108.5(16) . .
H3A N3 H3B 109.4(17) . .
H3A N3 H3C 108.4(16) . .
H3B N3 H3C 107.4(17) . .
H3A N3 H3D 111.6(17) . .
H3B N3 H3D 109.8(17) . .
H3C N3 H3D 110.2(16) . .
H4A N4 H4B 106.4(16) . .
H4A N4 H4C 110.1(17) . .
H4B N4 H4C 107.8(16) . .
H4A N4 H4D 110.5(17) . .
H4B N4 H4D 109.7(16) . .
H4C N4 H4D 112.0(18) . .
O1 B1 O4 122.2(3) . .
O1 B1 O2 116.4(2) . .
O4 B1 O2 121.4(3) . .
O5 B2 O3 122.9(3) . .
O5 B2 O2 121.3(3) . .
O3 B2 O2 115.8(2) . .
O6 B3 O7 112.23(18) . .
O6 B3 O4 110.0(2) . .
O7 B3 O4 108.1(2) . .
O6 B3 O5 110.2(2) . .
O7 B3 O5 108.5(2) . .
O4 B3 O5 107.63(17) . .
O9 B4 O7 123.0(2) . .
O9 B4 O8 119.8(2) . .
O7 B4 O8 117.2(2) . .
O6 B5 O9 113.70(17) . .
O6 B5 O11 109.1(2) . .
O9 B5 O11 107.7(2) . .
O6 B5 O10 109.2(2) . .
O9 B5 O10 108.1(2) . .
O11 B5 O10 108.90(17) . .
O10 B6 O12 120.7(3) . .
O10 B6 O13 121.4(3) . .
O12 B6 O13 117.7(3) . .
O11 B7 O14 120.5(3) . .
O11 B7 O13 121.8(3) . .
O14 B7 O13 117.6(2) . .
O28 B8 O25 121.9(3) . .
O28 B8 O27 115.7(2) . .
O25 B8 O27 122.4(3) . .
O24 B9 O26 123.6(3) . .
O24 B9 O27 122.1(3) . .
O26 B9 O27 114.2(2) . .
O21 B10 O23 112.32(18) . .
O21 B10 O25 110.0(2) . .
O23 B10 O25 107.6(2) . .
O21 B10 O24 110.6(2) . .
O23 B10 O24 107.1(2) . .
O25 B10 O24 109.11(17) . .
O20 B11 O23 122.9(2) . .
O20 B11 O22 121.3(2) . .
O23 B11 O22 115.8(2) . .
O21 B12 O20 113.52(18) . .
O21 B12 O18 109.0(2) . .
O20 B12 O18 107.1(2) . .
O21 B12 O19 108.7(2) . .
O20 B12 O19 108.3(2) . .
O18 B12 O19 110.16(17) . .
O18 B13 O15 122.4(3) . .
O18 B13 O16 122.7(3) . .
O15 B13 O16 114.8(3) . .
O19 B14 O17 123.7(3) . .
O19 B14 O16 121.2(3) . .
O17 B14 O16 115.0(3) . .
O32 B15 O33 48.4(4) 3_576 .
O32 B15 O32 77.3(6) 3_576 .
O33 B15 O32 123.5(7) . .
O32 B15 O31 157.7(7) 3_576 .
O33 B15 O31 117.1(6) . .
O32 B15 O31 119.4(6) . .
O32 B15 B15 39.7(4) 3_576 3_576
O33 B15 B15 86.9(5) . 3_576
O32 B15 B15 37.6(4) . 3_576
O31 B15 B15 154.1(7) . 3_576
O34 B16 O35 102.1(19) . .
O34 B16 O37 55.6(16) . .
O35 B16 O37 137(2) . .
O34 B16 O36 113.1(18) . .
O35 B16 O36 117(2) . .
O37 B16 O36 105.9(16) . .
O34 B16 O35 158.6(19) . 3_676
O35 B16 O35 57.3(13) . 3_676
O37 B16 O35 134.2(19) . 3_676
O36 B16 O35 84.1(16) . 3_676
B16 O34 O37 75.7(17) . .
B16 O34 H34 109.5 . .
O37 O34 H34 159.8 . .
B16 O35 H35 109.5 . .
B16 O36 H36 109.5 . .
O34A B16A O35A 126(2) . .
O34A B16A O35A 76.6(19) . 3_676
O35A B16A O35A 50.0(10) . 3_676
O34A B16A O36A 115.1(17) . .
O35A B16A O36A 118(2) . .
O35A B16A O36A 163(2) 3_676 .
B16A O34A O35A 63.2(15) . 3_676
B16A O34A O37 92(2) . .
O35A O34A O37 92.2(11) 3_676 .
B16A O34A H34A 109.5 . .
O35A O34A H34A 168.0 3_676 .
O37 O34A H34A 78.3 . .
B16A O35A O34A 168.9(16) . 3_676
B16A O35A H35A 109.5 . .
O34A O35A H35A 59.7 3_676 .
B16A O36A H36A 109.5 . .
O34 O37 B16 48.7(12) . .
O34 O37 O38 173.6(16) . .
B16 O37 O38 137.5(18) . .
O38 O37 O34A 169.1(14) . .
H30A O30 H30B 121(5) . .

loop_
_geom_bond_atom_site_label_1
_geom_bond_atom_site_label_2
_geom_bond_distance
_geom_bond_site_symmetry_2
O1 B1 1.361(4) .
O1 H1 0.8400 .
O2 B1 1.383(4) .
O2 B2 1.384(4) .
O3 B2 1.361(4) .
O3 H3 0.8400 .
O4 B1 1.366(4) .
O4 B3 1.488(4) .
O5 B2 1.353(4) .
O5 B3 1.489(4) .
O6 B3 1.440(3) .
O6 B5 1.454(3) .
O7 B4 1.360(3) .
O7 B3 1.475(3) .
O8 B4 1.380(3) .
O8 H8 0.8400 .
O9 B4 1.357(3) .
O9 B5 1.464(3) .
O10 B6 1.354(4) .
O10 B5 1.489(4) .
O11 B7 1.362(4) .
O11 B5 1.482(4) .
O12 B6 1.370(4) .
O12 H12 0.8400 .
O13 B7 1.381(4) .
O13 B6 1.387(4) .
O14 B7 1.364(4) .
O14 H14 0.8400 .
O15 B13 1.372(4) .
O15 H15 0.8400 .
O16 B13 1.375(4) .
O16 B14 1.387(4) .
O17 B14 1.367(4) .
O17 H17 0.8400 .
O18 B13 1.361(4) .
O18 B12 1.496(4) .
O19 B14 1.354(4) .
O19 B12 1.504(4) .
O20 B11 1.362(3) .
O20 B12 1.461(3) .
O21 B10 1.429(3) .
O21 B12 1.436(3) .
O22 B11 1.369(3) .
O22 H22 0.8400 .
O23 B11 1.366(3) .
O23 B10 1.478(3) .
O24 B9 1.345(4) .
O24 B10 1.499(4) .
O25 B8 1.363(4) .
O25 B10 1.489(4) .
O26 B9 1.368(4) .
O26 H26 0.8400 .
O27 B8 1.371(4) .
O27 B9 1.381(4) .
O28 B8 1.361(4) .
O28 H28 0.8400 .
O29 H29A 0.829(16) .
O29 H29B 0.845(16) .
O31 B15 1.445(8) .
O31 H31 0.8400 .
O32 B15 1.360(9) .
O32 H32 0.8400 .
O33 B15 1.347(9) .
O33 H33 0.8400 .
N1 H1A 0.88(2) .
N1 H1B 0.89(2) .
N1 H1C 0.89(2) .
N1 H1D 0.90(2) .
N2 H2A 0.94(2) .
N2 H2B 0.94(2) .
N2 H2C 0.95(2) .
N2 H2D 0.94(2) .
N3 H3A 0.96(3) .
N3 H3B 0.97(3) .
N3 H3C 0.97(3) .
N3 H3D 0.96(3) .
N4 H4A 0.903(17) .
N4 H4B 0.914(3) .
N4 H4C 0.890(17) .
N4 H4D 0.889(18) .
B15 O32 1.297(8) 3_576
B15 B15 2.075(16) 3_576
B16 O34 1.07(3) .
B16 O35 1.36(2) .
B16 O37 1.38(3) .
B16 O36 1.46(3) .
B16 O35 1.80(3) 3_676
O34 O37 1.17(2) .
O34 H34 0.8400 .
O35 H35 0.8400 .
O36 H36 0.8400 .
B16A O34A 1.04(3) .
B16A O35A 1.35(2) .
B16A O35A 1.45(3) 3_676
B16A O36A 1.45(3) .
O34A O35A 1.575(19) 3_676
O34A O37 1.79(3) .
O34A H34A 0.8400 .
O35A O34A 1.575(19) 3_676
O35A H35A 0.8400 .
O36A H36A 0.8400 .
O37 O38 1.75(3) .
O30 H30A 0.90(4) .
O30 H30B 0.90(4) .
